data_7023457
loop_
_publ_author_name
'Zima, V\'it\<ezslav'
'Raja, Duraisamy Senthil'
'Lee, Yu-Shan'
'Chang, Ting-Guang'
'Wu, Cheng-You'
'Hu, Chien-Chieh'
'Lee, Kueir-Rarn'
'Lai, Juin-Yih'
'Yeh, Jui-Ming'
'Lin, Chia-Her'

_publ_section_title
;
 Alkaline-earth metal phosphonocarboxylates: synthesis, structures,
 chirality, and luminescence properties.
;
_journal_issue 43
_journal_name_full 'Dalton transactions (Cambridge, England : 2003)'
_journal_page_first 15332
_journal_page_last 15342
_journal_paper_doi 10.1039/c3dt51375k
_journal_volume 42
_journal_year 2013
_chemical_absolute_configuration ad
_chemical_formula_moiety 'C5 H8.95 Eu0.05 N O11 P2 Sr1.95'
_chemical_formula_sum 'C5 H8.95 Eu0.05 N O11 P2 Sr1.95'
_chemical_formula_weight 499.64
_chemical_name_systematic
;
?
;
_space_group_IT_number 19
_symmetry_cell_setting orthorhombic
_symmetry_space_group_name_Hall 'P 2ac 2ab'
_symmetry_space_group_name_H-M 'P 21 21 21'
_atom_sites_solution_hydrogens geom
_atom_sites_solution_primary direct
_atom_sites_solution_secondary difmap
_audit_creation_method SHELXL-97
_cell_angle_alpha 90.00
_cell_angle_beta 90.00
_cell_angle_gamma 90.00
_cell_formula_units_Z 4
_cell_length_a 5.2590(2)
_cell_length_b 8.7686(3)
_cell_length_c 26.5295(8)
_cell_measurement_reflns_used 9267
_cell_measurement_temperature 295(2)
_cell_measurement_theta_max 28.2872
_cell_measurement_theta_min 2.7846
_cell_volume 1223.38(7)
_computing_cell_refinement 'SAINT V7.68A (Bruker AXS, 2009)'
_computing_data_collection 'APEX2 (Bruker AXS, 2010)'
_computing_data_reduction 'SAINT V7.68A (Bruker AXS, 2009)'
_computing_molecular_graphics 'SHELXTL (Sheldrick, 2008)'
_computing_publication_material SHELXTL
_computing_structure_refinement 'SHELXL-97 (Sheldrick, 2008)'
_computing_structure_solution 'SHELXS-97 (Sheldrick, 2008)'
_diffrn_ambient_temperature 295(2)
_diffrn_detector_area_resol_mean 8.3333
_diffrn_measured_fraction_theta_full 0.997
_diffrn_measured_fraction_theta_max 0.997
_diffrn_measurement_device_type 'Bruker APEX-II CCD'
_diffrn_measurement_method '\f and \w scans'
_diffrn_radiation_monochromator graphite
_diffrn_radiation_source 'fine-focus sealed tube'
_diffrn_radiation_type MoK\a
_diffrn_radiation_wavelength 0.71073
_diffrn_reflns_av_R_equivalents 0.0320
_diffrn_reflns_av_sigmaI/netI 0.0425
_diffrn_reflns_limit_h_max 6
_diffrn_reflns_limit_h_min -6
_diffrn_reflns_limit_k_max 11
_diffrn_reflns_limit_k_min -11
_diffrn_reflns_limit_l_max 35
_diffrn_reflns_limit_l_min -35
_diffrn_reflns_number 14071
_diffrn_reflns_theta_full 28.32
_diffrn_reflns_theta_max 28.32
_diffrn_reflns_theta_min 1.54
_exptl_absorpt_coefficient_mu 9.092
_exptl_absorpt_correction_T_max 0.4083
_exptl_absorpt_correction_T_min 0.2636
_exptl_absorpt_correction_type multi-scan
_exptl_absorpt_process_details 'SADABS V2008/1 (Bruker AXS)'
_exptl_crystal_colour light-yellow
_exptl_crystal_density_diffrn 2.718
_exptl_crystal_density_meas ?
_exptl_crystal_density_method 'not measured'
_exptl_crystal_description columnar
_exptl_crystal_F_000 967
_exptl_crystal_size_max 0.20
_exptl_crystal_size_mid 0.12
_exptl_crystal_size_min 0.12
_refine_diff_density_max 0.422
_refine_diff_density_min -0.466
_refine_diff_density_rms 0.088
_refine_ls_abs_structure_details 'Flack H D (1983), Acta Cryst. A39, 876-881'
_refine_ls_abs_structure_Flack 0.011(6)
_refine_ls_extinction_method none
_refine_ls_goodness_of_fit_ref 1.013
_refine_ls_hydrogen_treatment constr
_refine_ls_matrix_type full
_refine_ls_number_parameters 192
_refine_ls_number_reflns 2995
_refine_ls_number_restraints 0
_refine_ls_restrained_S_all 1.013
_refine_ls_R_factor_all 0.0249
_refine_ls_R_factor_gt 0.0216
_refine_ls_shift/su_max 0.002
_refine_ls_shift/su_mean 0.000
_refine_ls_structure_factor_coef Fsqd
_refine_ls_weighting_details 'calc w=1/[\s^2^(Fo^2^)+(0.0072P)^2^+0.0000P] where P=(Fo^2^+2Fc^2^)/3'
_refine_ls_weighting_scheme calc
_refine_ls_wR_factor_gt 0.0426
_refine_ls_wR_factor_ref 0.0433
_reflns_number_gt 2794
_reflns_number_total 2995
_reflns_threshold_expression >2sigma(I)
_cod_data_source_file c3dt51375k.txt
_cod_data_source_block 5_Eu
_cod_depositor_comments
;
The following automatic conversions were performed:

'_exptl_crystal_density_meas' value 'not measured' was changed to '?'
- the value is perceived as not measured.

Automatic conversion script
Id: cif_fix_values 3008 2015-01-20 13:52:24Z robertas 
;
_cod_database_code 7023457

loop_
_symmetry_equiv_pos_as_xyz
'x, y, z'
'-x+1/2, -y, z+1/2'
'-x, y+1/2, -z+1/2'
'x+1/2, -y+1/2, -z'

loop_
_atom_site_label
_atom_site_type_symbol
_atom_site_fract_x
_atom_site_fract_y
_atom_site_fract_z
_atom_site_U_iso_or_equiv
_atom_site_adp_type
_atom_site_occupancy
_atom_site_symmetry_multiplicity
_atom_site_calc_flag
_atom_site_refinement_flags
N1 N -0.0462(6) -0.0116(2) 0.06317(8) 0.0164(6) Uani 1 1 d .
H1A H -0.2116 -0.0083 0.0732 0.020 Uiso 0.95 1 calc PR
Sr1 Sr 0.02665(6) 0.19852(3) 0.242634(9) 0.01450(9) Uani 0.981(2) 1 d P
Eu1 Eu 0.02665(6) 0.19852(3) 0.242634(9) 0.01450(9) Uani 0.019(2) 1 d P
Sr2 Sr 0.44604(6) 0.54800(3) 0.151651(9) 0.01423(9) Uani 0.966(2) 1 d P
Eu2 Eu 0.44604(6) 0.54800(3) 0.151651(9) 0.01423(9) Uani 0.034(2) 1 d P
P1 P 0.51963(16) 0.41969(8) 0.26532(3) 0.01309(18) Uani 1 1 d .
O1 O 0.2567(4) 0.4653(2) 0.24713(8) 0.0181(5) Uani 1 1 d .
O2 O 0.5179(5) 0.2591(2) 0.28530(8) 0.0281(6) Uani 1 1 d .
O3 O 0.7193(4) 0.4392(3) 0.22447(8) 0.0188(5) Uani 1 1 d .
O4 O 0.6154(5) 0.5365(2) 0.30718(7) 0.0226(6) Uani 1 1 d .
H4A H 0.4924 0.5764 0.3209 0.034 Uiso 1 1 calc R
O5 O 0.1797(5) 0.3086(3) 0.14740(8) 0.0250(5) Uani 1 1 d .
O6 O -0.2180(5) 0.1529(3) 0.14937(9) 0.0309(6) Uani 1 1 d .
O7 O -0.2082(5) 0.3949(3) 0.09818(8) 0.0252(6) Uani 1 1 d .
H7A H -0.1108 0.4569 0.0855 0.038 Uiso 1 1 calc R
O8 O 0.6973(5) 0.7564(3) 0.10260(9) 0.0278(6) Uani 1 1 d .
O9 O -0.0009(5) 0.1883(2) 0.34291(7) 0.0255(6) Uani 1 1 d .
O10 O 0.0451(6) 0.4668(3) -0.00934(8) 0.0397(7) Uani 1 1 d .
O11 O 0.2064(5) 0.5488(3) 0.06302(8) 0.0266(6) Uani 1 1 d .
P2 P -0.0505(2) 0.25505(8) 0.11949(3) 0.0183(2) Uani 1 1 d .
C2 C -0.0464(7) -0.0777(3) 0.01114(10) 0.0191(7) Uani 1 1 d .
H2A H -0.0439 -0.1881 0.0129 0.023 Uiso 1 1 calc R
H2B H 0.1038 -0.0443 -0.0070 0.023 Uiso 1 1 calc R
C3 C 0.2156(7) 0.5244(4) 0.01617(12) 0.0215(8) Uani 1 1 d .
C4 C 0.0469(8) 0.1501(3) 0.06305(11) 0.0220(7) Uani 1 1 d .
H4B H -0.0188 0.2018 0.0335 0.026 Uiso 1 1 calc R
H4C H 0.2310 0.1503 0.0609 0.026 Uiso 1 1 calc R
C6 C 0.0902(7) -0.1098(3) 0.10060(11) 0.0189(7) Uani 1 1 d .
H6A H 0.1532 -0.0472 0.1280 0.023 Uiso 1 1 calc R
H6B H 0.2347 -0.1583 0.0845 0.023 Uiso 1 1 calc R
C7 C 0.9115(7) 0.7683(3) 0.12144(10) 0.0173(7) Uani 1 1 d .

loop_
_atom_site_aniso_label
_atom_site_aniso_U_11
_atom_site_aniso_U_22
_atom_site_aniso_U_33
_atom_site_aniso_U_23
_atom_site_aniso_U_13
_atom_site_aniso_U_12
N1 0.0172(16) 0.0146(11) 0.0174(11) 0.0003(9) 0.0026(12) 0.0004(11)
Sr1 0.01388(18) 0.01305(13) 0.01656(13) 0.00015(10) 0.00024(12) -0.00123(11)
Eu1 0.01388(18) 0.01305(13) 0.01656(13) 0.00015(10) 0.00024(12) -0.00123(11)
Sr2 0.01549(17) 0.01391(13) 0.01328(13) -0.00069(10) -0.00023(12) -0.00017(12)
Eu2 0.01549(17) 0.01391(13) 0.01328(13) -0.00069(10) -0.00023(12) -0.00017(12)
P1 0.0131(5) 0.0110(3) 0.0151(3) -0.0002(3) -0.0007(3) 0.0007(3)
O1 0.0112(13) 0.0158(11) 0.0275(13) -0.0041(10) -0.0042(9) -0.0009(9)
O2 0.0440(19) 0.0143(10) 0.0262(11) 0.0058(8) -0.0014(12) 0.0021(11)
O3 0.0129(14) 0.0224(12) 0.0210(11) 0.0004(10) 0.0020(9) 0.0016(10)
O4 0.0207(16) 0.0246(12) 0.0226(11) -0.0074(10) -0.0026(10) 0.0031(11)
O5 0.0289(15) 0.0219(12) 0.0243(12) -0.0010(10) -0.0075(11) -0.0011(11)
O6 0.0364(18) 0.0275(13) 0.0287(13) 0.0014(11) 0.0150(12) -0.0045(11)
O7 0.0250(16) 0.0222(12) 0.0282(13) 0.0018(10) 0.0026(11) 0.0044(10)
O8 0.0229(16) 0.0296(14) 0.0309(13) 0.0099(11) -0.0039(11) -0.0067(11)
O9 0.0325(17) 0.0243(11) 0.0196(10) -0.0064(9) 0.0028(11) -0.0105(11)
O10 0.0237(16) 0.0668(18) 0.0286(12) -0.0013(12) 0.0009(12) -0.0133(16)
O11 0.0324(16) 0.0329(13) 0.0146(11) 0.0000(10) 0.0071(10) -0.0016(12)
P2 0.0232(5) 0.0152(3) 0.0166(3) 0.0000(3) 0.0029(4) -0.0016(4)
C2 0.022(2) 0.0199(15) 0.0158(13) -0.0055(11) -0.0005(14) 0.0034(14)
C3 0.023(2) 0.0230(18) 0.0185(16) 0.0027(13) 0.0028(14) -0.0012(15)
C4 0.027(2) 0.0163(15) 0.0222(14) 0.0000(11) 0.0075(16) -0.0040(15)
C6 0.018(2) 0.0192(15) 0.0198(15) -0.0013(12) -0.0058(14) 0.0000(14)
C7 0.020(2) 0.0162(14) 0.0153(13) 0.0009(11) 0.0040(13) 0.0012(13)

loop_
_atom_type_symbol
_atom_type_description
_atom_type_scat_dispersion_real
_atom_type_scat_dispersion_imag
_atom_type_scat_source
C C 0.0033 0.0016 'International Tables Vol C Tables 4.2.6.8 and 6.1.1.4'
H H 0.0000 0.0000 'International Tables Vol C Tables 4.2.6.8 and 6.1.1.4'
O O 0.0106 0.0060 'International Tables Vol C Tables 4.2.6.8 and 6.1.1.4'
P P 0.1023 0.0942 'International Tables Vol C Tables 4.2.6.8 and 6.1.1.4'
Sr Sr -1.5307 3.2498 'International Tables Vol C Tables 4.2.6.8 and 6.1.1.4'
N N 0.0061 0.0033 'International Tables Vol C Tables 4.2.6.8 and 6.1.1.4'
Eu Eu -0.1578 3.6682 'International Tables Vol C Tables 4.2.6.8 and 6.1.1.4'

loop_
_geom_angle_atom_site_label_1
_geom_angle_atom_site_label_2
_geom_angle_atom_site_label_3
_geom_angle
_geom_angle_site_symmetry_1
_geom_angle_site_symmetry_3
C2 N1 C6 112.9(2) . .
C2 N1 C4 111.3(2) . .
C6 N1 C4 112.9(3) . .
C2 N1 H1A 106.4 . .
C6 N1 H1A 106.4 . .
C4 N1 H1A 106.4 . .
O1 Sr1 O1 167.67(4) 3_545 .
O1 Sr1 O9 80.49(6) 3_545 .
O1 Sr1 O9 90.55(6) . .
O1 Sr1 O3 107.24(7) 3_545 1_455
O1 Sr1 O3 65.76(7) . 1_455
O9 Sr1 O3 99.89(7) . 1_455
O1 Sr1 O4 92.15(7) 3_545 3_645
O1 Sr1 O4 99.73(7) . 3_645
O9 Sr1 O4 120.53(7) . 3_645
O3 Sr1 O4 137.72(6) 1_455 3_645
O1 Sr1 O3 65.81(7) 3_545 3_645
O1 Sr1 O3 119.44(7) . 3_645
O9 Sr1 O3 71.65(7) . 3_645
O3 Sr1 O3 169.48(2) 1_455 3_645
O4 Sr1 O3 52.31(6) 3_645 3_645
O1 Sr1 O6 73.27(7) 3_545 .
O1 Sr1 O6 112.04(7) . .
O9 Sr1 O6 147.87(7) . .
O3 Sr1 O6 71.39(7) 1_455 .
O4 Sr1 O6 79.29(7) 3_645 .
O3 Sr1 O6 112.29(7) 3_645 .
O1 Sr1 O5 122.50(7) 3_545 .
O1 Sr1 O5 66.81(7) . .
O9 Sr1 O5 157.00(7) . .
O3 Sr1 O5 75.16(7) 1_455 .
O4 Sr1 O5 62.83(7) 3_645 .
O3 Sr1 O5 115.08(7) 3_645 .
O6 Sr1 O5 52.59(7) . .
O1 Sr1 O2 129.33(6) 3_545 .
O1 Sr1 O2 53.47(6) . .
O9 Sr1 O2 70.22(7) . .
O3 Sr1 O2 117.66(6) 1_455 .
O4 Sr1 O2 70.33(6) 3_645 .
O3 Sr1 O2 66.10(6) 3_645 .
O6 Sr1 O2 141.60(7) . .
O5 Sr1 O2 91.89(6) . .
O1 Sr1 O2 64.74(6) 3_545 1_455
O1 Sr1 O2 103.80(6) . 1_455
O9 Sr1 O2 64.81(7) . 1_455
O3 Sr1 O2 52.10(6) 1_455 1_455
O4 Sr1 O2 155.89(6) 3_645 1_455
O3 Sr1 O2 117.56(6) 3_645 1_455
O6 Sr1 O2 87.04(7) . 1_455
O5 Sr1 O2 122.69(7) . 1_455
O2 Sr1 O2 129.12(7) . 1_455
O1 Sr1 P1 156.17(5) 3_545 .
O1 Sr1 P1 26.86(5) . .
O9 Sr1 P1 83.12(5) . .
O3 Sr1 P1 92.50(5) 1_455 .
O4 Sr1 P1 81.41(5) 3_645 .
O3 Sr1 P1 92.64(5) 3_645 .
O6 Sr1 P1 127.13(5) . .
O5 Sr1 P1 74.79(5) . .
O2 Sr1 P1 27.16(4) . .
O2 Sr1 P1 122.49(4) 1_455 .
O1 Sr1 P2 98.80(5) 3_545 .
O1 Sr1 P2 88.18(5) . .
O9 Sr1 P2 167.87(6) . .
O3 Sr1 P2 68.64(5) 1_455 .
O4 Sr1 P2 71.54(5) 3_645 .
O3 Sr1 P2 119.26(5) 3_645 .
O6 Sr1 P2 26.32(5) . .
O5 Sr1 P2 26.52(5) . .
O2 Sr1 P2 117.98(5) . .
O2 Sr1 P2 103.82(4) 1_455 .
P1 Sr1 P2 100.81(2) . .
O2 Sr2 O5 133.38(8) 3_655 .
O2 Sr2 O3 74.45(7) 3_655 .
O5 Sr2 O3 91.99(7) . .
O2 Sr2 O8 77.07(8) 3_655 .
O5 Sr2 O8 147.38(7) . .
O3 Sr2 O8 110.48(7) . .
O2 Sr2 O9 71.75(8) 3_655 3
O5 Sr2 O9 84.17(7) . 3
O3 Sr2 O9 128.39(6) . 3
O8 Sr2 O9 98.61(7) . 3
O2 Sr2 O11 128.53(7) 3_655 .
O5 Sr2 O11 72.60(7) . .
O3 Sr2 O11 157.01(7) . .
O8 Sr2 O11 78.30(7) . .
O9 Sr2 O11 68.24(6) 3 .
O2 Sr2 O7 132.53(8) 3_655 1_655
O5 Sr2 O7 86.32(8) . 1_655
O3 Sr2 O7 80.39(7) . 1_655
O8 Sr2 O7 75.03(8) . 1_655
O9 Sr2 O7 149.87(7) 3 1_655
O11 Sr2 O7 81.64(7) . 1_655
O2 Sr2 O1 67.43(7) 3_655 .
O5 Sr2 O1 68.30(7) . .
O3 Sr2 O1 55.29(7) . .
O8 Sr2 O1 144.06(7) . .
O9 Sr2 O1 76.00(6) 3 .
O11 Sr2 O1 128.78(7) . .
O7 Sr2 O1 126.12(7) 1_655 .
O2 Sr2 O9 67.21(7) 3_655 3_655
O5 Sr2 O9 146.60(7) . 3_655
O3 Sr2 O9 66.31(6) . 3_655
O8 Sr2 O9 44.21(7) . 3_655
O9 Sr2 O9 129.11(8) 3 3_655
O11 Sr2 O9 118.29(6) . 3_655
O7 Sr2 O9 65.94(7) 1_655 3_655
O1 Sr2 O9 112.61(5) . 3_655
O2 Sr2 C7 70.42(8) 3_655 .
O5 Sr2 C7 155.37(7) . .
O3 Sr2 C7 89.14(7) . .
O8 Sr2 C7 21.35(7) . .
O9 Sr2 C7 114.00(8) 3 .
O11 Sr2 C7 97.94(7) . .
O7 Sr2 C7 69.61(7) 1_655 .
O1 Sr2 C7 130.33(7) . .
O9 Sr2 C7 22.88(6) 3_655 .
O2 Sr2 P1 68.04(5) 3_655 .
O5 Sr2 P1 79.59(5) . .
O3 Sr2 P1 27.38(5) . .
O8 Sr2 P1 130.39(6) . .
O9 Sr2 P1 102.48(4) 3 .
O11 Sr2 P1 151.31(5) . .
O7 Sr2 P1 103.80(5) 1_655 .
O1 Sr2 P1 27.91(4) . .
O9 Sr2 P1 89.00(4) 3_655 .
C7 Sr2 P1 110.43(6) . .
O2 Sr2 Sr1 47.92(6) 3_655 3
O5 Sr2 Sr1 87.75(6) . 3
O3 Sr2 Sr1 86.73(5) . 3
O8 Sr2 Sr1 115.92(6) . 3
O9 Sr2 Sr1 41.78(4) 3 3
O11 Sr2 Sr1 109.01(5) . 3
O7 Sr2 Sr1 165.61(5) 1_655 3
O1 Sr2 Sr1 39.60(4) . 3
O9 Sr2 Sr1 114.51(4) 3_655 3
C7 Sr2 Sr1 116.88(5) . 3
P1 Sr2 Sr1 62.185(15) . 3
O2 P1 O3 111.16(13) . .
O2 P1 O1 110.67(14) . .
O3 P1 O1 111.93(12) . .
O2 P1 O4 110.98(12) . .
O3 P1 O4 101.93(13) . .
O1 P1 O4 109.88(12) . .
O2 P1 Sr2 130.69(9) . .
O3 P1 Sr2 51.66(9) . .
O1 P1 Sr2 60.28(8) . .
O4 P1 Sr2 117.60(8) . .
O2 P1 Sr1 60.56(10) . .
O3 P1 Sr1 118.70(9) . .
O1 P1 Sr1 51.69(8) . .
O4 P1 Sr1 139.04(9) . .
Sr2 P1 Sr1 86.585(19) . .
O2 P1 Eu1 61.75(10) . 1_655
O3 P1 Eu1 52.18(9) . 1_655
O1 P1 Eu1 145.09(9) . 1_655
O4 P1 Eu1 104.23(9) . 1_655
Sr2 P1 Eu1 97.40(2) . 1_655
Sr1 P1 Eu1 104.64(2) . 1_655
O2 P1 Sr1 61.75(10) . 1_655
O3 P1 Sr1 52.18(9) . 1_655
O1 P1 Sr1 145.09(9) . 1_655
O4 P1 Sr1 104.23(9) . 1_655
Sr2 P1 Sr1 97.40(2) . 1_655
Sr1 P1 Sr1 104.64(2) . 1_655
Eu1 P1 Sr1 0.000(11) 1_655 1_655
O2 P1 Eu1 133.98(11) . 3_655
O3 P1 Eu1 52.67(9) . 3_655
O1 P1 Eu1 115.29(9) . 3_655
O4 P1 Eu1 50.44(8) . 3_655
Sr2 P1 Eu1 77.174(17) . 3_655
Sr1 P1 Eu1 163.38(2) . 3_655
Eu1 P1 Eu1 81.238(19) 1_655 3_655
Sr1 P1 Eu1 81.238(19) 1_655 3_655
O2 P1 Sr1 133.98(11) . 3_655
O3 P1 Sr1 52.67(9) . 3_655
O1 P1 Sr1 115.29(9) . 3_655
O4 P1 Sr1 50.44(8) . 3_655
Sr2 P1 Sr1 77.174(17) . 3_655
Sr1 P1 Sr1 163.38(2) . 3_655
Eu1 P1 Sr1 81.238(19) 1_655 3_655
Sr1 P1 Sr1 81.238(19) 1_655 3_655
Eu1 P1 Sr1 0.000(10) 3_655 3_655
P1 O1 Eu1 135.33(12) . 3
P1 O1 Sr1 135.33(12) . 3
Eu1 O1 Sr1 0.000(15) 3 3
P1 O1 Sr1 101.45(10) . .
Eu1 O1 Sr1 116.70(8) 3 .
Sr1 O1 Sr1 116.70(8) 3 .
P1 O1 Sr2 91.80(10) . .
Eu1 O1 Sr2 95.52(7) 3 .
Sr1 O1 Sr2 95.52(7) 3 .
Sr1 O1 Sr2 110.48(7) . .
P1 O2 Eu2 158.06(13) . 3_645
P1 O2 Sr2 158.06(13) . 3_645
Eu2 O2 Sr2 0.000(18) 3_645 3_645
P1 O2 Sr1 92.28(11) . .
Eu2 O2 Sr1 101.23(8) 3_645 .
Sr2 O2 Sr1 101.23(8) 3_645 .
P1 O2 Sr1 91.59(11) . 1_655
Eu2 O2 Sr1 93.11(7) 3_645 1_655
Sr2 O2 Sr1 93.11(7) 3_645 1_655
Sr1 O2 Sr1 129.12(7) . 1_655
P1 O2 Eu1 91.59(11) . 1_655
Eu2 O2 Eu1 93.11(7) 3_645 1_655
Sr2 O2 Eu1 93.11(7) 3_645 1_655
Sr1 O2 Eu1 129.12(7) . 1_655
Sr1 O2 Eu1 0.000(14) 1_655 1_655
P1 O3 Sr2 100.96(11) . .
P1 O3 Eu1 101.45(11) . 1_655
Sr2 O3 Eu1 138.84(9) . 1_655
P1 O3 Sr1 101.45(11) . 1_655
Sr2 O3 Sr1 138.84(9) . 1_655
Eu1 O3 Sr1 0.000(16) 1_655 1_655
P1 O3 Eu1 101.57(10) . 3_655
Sr2 O3 Eu1 101.51(7) . 3_655
Eu1 O3 Eu1 107.20(7) 1_655 3_655
Sr1 O3 Eu1 107.20(7) 1_655 3_655
P1 O3 Sr1 101.57(10) . 3_655
Sr2 O3 Sr1 101.51(7) . 3_655
Eu1 O3 Sr1 107.20(7) 1_655 3_655
Sr1 O3 Sr1 107.20(7) 1_655 3_655
Eu1 O3 Sr1 0.000(11) 3_655 3_655
P1 O4 Eu1 102.54(10) . 3_655
P1 O4 Sr1 102.54(10) . 3_655
Eu1 O4 Sr1 0.000(13) 3_655 3_655
P1 O4 H4A 109.5 . .
Eu1 O4 H4A 122.8 3_655 .
Sr1 O4 H4A 122.8 3_655 .
P2 O5 Sr2 137.06(13) . .
P2 O5 Sr1 96.04(11) . .
Sr2 O5 Sr1 113.72(8) . .
P2 O6 Sr1 96.45(13) . .
P2 O7 Eu2 123.80(12) . 1_455
P2 O7 Sr2 123.80(12) . 1_455
Eu2 O7 Sr2 0.000(13) 1_455 1_455
P2 O7 H7A 109.5 . .
Eu2 O7 H7A 108.1 1_455 .
Sr2 O7 H7A 108.1 1_455 .
C7 O8 Sr2 108.64(19) . .
C7 O9 Eu2 123.0(2) 3_645 3_545
C7 O9 Sr2 123.0(2) 3_645 3_545
Eu2 O9 Sr2 0.000(10) 3_545 3_545
C7 O9 Sr1 134.88(19) 3_645 .
Eu2 O9 Sr1 96.78(7) 3_545 .
Sr2 O9 Sr1 96.78(7) 3_545 .
C7 O9 Sr2 80.8(2) 3_645 3_645
Eu2 O9 Sr2 129.11(8) 3_545 3_645
Sr2 O9 Sr2 129.11(8) 3_545 3_645
Sr1 O9 Sr2 90.48(6) . 3_645
C3 O11 Sr2 148.2(2) . .
O6 P2 O5 113.90(14) . .
O6 P2 O7 110.27(16) . .
O5 P2 O7 110.97(13) . .
O6 P2 C4 107.43(14) . .
O5 P2 C4 109.66(17) . .
O7 P2 C4 104.10(13) . .
O6 P2 Sr1 57.23(10) . .
O5 P2 Sr1 57.44(9) . .
O7 P2 Sr1 121.94(9) . .
C4 P2 Sr1 133.93(11) . .
N1 C2 C3 108.7(3) . 4_455
N1 C2 H2A 109.9 . .
C3 C2 H2A 109.9 4_455 .
N1 C2 H2B 109.9 . .
C3 C2 H2B 109.9 4_455 .
H2A C2 H2B 108.3 . .
O10 C3 O11 125.6(3) . .
O10 C3 C2 117.6(3) . 4
O11 C3 C2 116.7(3) . 4
N1 C4 P2 112.5(2) . .
N1 C4 H4B 109.1 . .
P2 C4 H4B 109.1 . .
N1 C4 H4C 109.1 . .
P2 C4 H4C 109.1 . .
H4B C4 H4C 107.8 . .
N1 C6 C7 110.3(3) . 1_445
N1 C6 H6A 109.6 . .
C7 C6 H6A 109.6 1_445 .
N1 C6 H6B 109.6 . .
C7 C6 H6B 109.6 1_445 .
H6A C6 H6B 108.1 . .
O8 C7 O9 126.3(3) . 3_655
O8 C7 C6 118.3(3) . 1_665
O9 C7 C6 115.4(3) 3_655 1_665
O8 C7 Sr2 50.01(16) . .
O9 C7 Sr2 76.36(18) 3_655 .
C6 C7 Sr2 168.0(2) 1_665 .

loop_
_geom_bond_atom_site_label_1
_geom_bond_atom_site_label_2
_geom_bond_distance
_geom_bond_site_symmetry_2
N1 C2 1.497(3) .
N1 C6 1.498(4) .
N1 C4 1.500(4) .
N1 H1A 0.9100 .
Sr1 O1 2.545(2) 3_545
Sr1 O1 2.636(2) .
Sr1 O9 2.6657(19) .
Sr1 O3 2.701(2) 1_455
Sr1 O4 2.703(2) 3_645
Sr1 O3 2.778(2) 3_645
Sr1 O6 2.817(3) .
Sr1 O5 2.822(2) .
Sr1 O2 2.870(3) .
Sr1 O2 2.953(3) 1_455
Sr1 P1 3.2932(9) .
Sr1 P2 3.3293(8) .
Sr2 O2 2.5023(19) 3_655
Sr2 O5 2.526(2) .
Sr2 O3 2.590(2) .
Sr2 O8 2.604(2) .
Sr2 O9 2.649(2) 3
Sr2 O11 2.668(2) .
Sr2 O7 2.669(2) 1_655
Sr2 O1 2.817(2) .
Sr2 O9 3.170(3) 3_655
Sr2 C7 3.220(3) .
Sr2 P1 3.2417(7) .
Sr2 Sr1 3.9733(4) 3
P1 O2 1.504(2) .
P1 O3 1.519(2) .
P1 O1 1.518(2) .
P1 O4 1.593(2) .
P1 Eu1 3.3516(8) 1_655
P1 Sr1 3.3516(8) 1_655
P1 Eu1 3.4228(8) 3_655
P1 Sr1 3.4228(8) 3_655
O1 Eu1 2.545(2) 3
O1 Sr1 2.545(2) 3
O2 Eu2 2.5023(19) 3_645
O2 Sr2 2.5023(19) 3_645
O2 Sr1 2.953(3) 1_655
O2 Eu1 2.953(3) 1_655
O3 Eu1 2.701(2) 1_655
O3 Sr1 2.701(2) 1_655
O3 Eu1 2.778(2) 3_655
O3 Sr1 2.778(2) 3_655
O4 Eu1 2.703(2) 3_655
O4 Sr1 2.703(2) 3_655
O4 H4A 0.8200 .
O5 P2 1.495(3) .
O6 P2 1.485(2) .
O7 P2 1.584(2) .
O7 Eu2 2.669(2) 1_455
O7 Sr2 2.669(2) 1_455
O7 H7A 0.8200 .
O8 C7 1.237(4) .
O9 C7 1.268(3) 3_645
O9 Eu2 2.649(2) 3_545
O9 Sr2 2.649(2) 3_545
O9 Sr2 3.170(2) 3_645
O10 C3 1.232(4) .
O11 C3 1.262(4) .
P2 C4 1.830(3) .
C2 C3 1.520(5) 4_455
C2 H2A 0.9700 .
C2 H2B 0.9700 .
C3 C2 1.520(5) 4
C4 H4B 0.9700 .
C4 H4C 0.9700 .
C6 C7 1.526(4) 1_445
C6 H6A 0.9700 .
C6 H6B 0.9700 .
C7 O9 1.268(3) 3_655
C7 C6 1.526(4) 1_665
